data_4518182
loop_
_publ_author_name
'Venturi, Silvia'
'Brenna, Elisabetta'
'Colombo, Danilo'
'Fraaije, Marco W.'
'Gatti, Francesco G.'
'Macchi, Piero'
'Monti, Daniela'
'Trajkovic, Milos'
'Zamboni, Emilio'

_publ_section_title
;
 Multienzymatic Stereoselective Reduction of Tetrasubstituted Cyclic
 Enones to Halohydrins with Three Contiguous Stereogenic Centers
;
_journal_name_full 'ACS Catalysis'
_journal_page_first 13050
_journal_page_last 13057
_journal_paper_doi 10.1021/acscatal.0c04097
_journal_year 2020
_chemical_absolute_configuration ad
_chemical_formula_sum 'C8 H15 Cl O'
_chemical_formula_weight 162.65
_space_group_IT_number 4
_space_group_name_Hall 'P 2yb'
_space_group_name_H-M_alt 'P 1 21 1'
_symmetry_cell_setting monoclinic
_symmetry_Int_Tables_number 4
_symmetry_space_group_name_Hall 'P 2yb'
_symmetry_space_group_name_H-M 'P 1 21 1'
_atom_sites_solution_hydrogens geom
_audit_creation_date 2018-12-16T11:39:54-00:00
_audit_creation_method 'WinGX routine CIF_UPDATE'
_cell_angle_alpha 90
_cell_angle_beta 93.567(3)
_cell_angle_gamma 90
_cell_formula_units_Z 2
_cell_length_a 6.2973(2)
_cell_length_b 5.2861(2)
_cell_length_c 12.6948(5)
_cell_measurement_reflns_used 2412
_cell_measurement_temperature 123(2)
_cell_measurement_theta_max 26.154
_cell_measurement_theta_min 3.197
_cell_volume 421.77(3)
_computing_cell_refinement 'CrysAlisPro 1.171.40.29a (Rigaku OD, 2018)'
_computing_data_collection 'CrysAlisPro 1.171.40.29a (Rigaku OD, 2018)'
_computing_data_reduction 'CrysAlisPro 1.171.40.29a (Rigaku OD, 2018)'
_computing_structure_refinement 'SHELXL-2017/1 (Sheldrick, 2017)'
_diffrn_ambient_environment N~2~
_diffrn_ambient_temperature 123(2)
_diffrn_detector 'CCD plate'
_diffrn_detector_area_resol_mean 16.0965
_diffrn_detector_type Eos
_diffrn_measured_fraction_theta_full 1
_diffrn_measured_fraction_theta_max 0.962
_diffrn_measurement_device 'four-circle diffractometer'
_diffrn_measurement_device_type 'SuperNova, Single source at offset/far, Eos'
_diffrn_measurement_method '\w scans'
_diffrn_orient_matrix_type 'CrysAlisPro convention (1999,Acta A55,543-557)'
_diffrn_orient_matrix_UB_11 -0.0399824
_diffrn_orient_matrix_UB_12 -0.0612784
_diffrn_orient_matrix_UB_13 -0.0468276
_diffrn_orient_matrix_UB_21 -0.0769585
_diffrn_orient_matrix_UB_22 -0.0632398
_diffrn_orient_matrix_UB_23 0.0288722
_diffrn_orient_matrix_UB_31 -0.0722405
_diffrn_orient_matrix_UB_32 0.1012586
_diffrn_orient_matrix_UB_33 -0.0103028
_diffrn_radiation_monochromator mirror
_diffrn_radiation_probe x-ray
_diffrn_radiation_type MoK\a
_diffrn_radiation_wavelength 0.71073
_diffrn_reflns_av_R_equivalents 0.0473
_diffrn_reflns_av_unetI/netI 0.0704
_diffrn_reflns_Laue_measured_fraction_full 1
_diffrn_reflns_Laue_measured_fraction_max 0.962
_diffrn_reflns_limit_h_max 8
_diffrn_reflns_limit_h_min -8
_diffrn_reflns_limit_k_max 6
_diffrn_reflns_limit_k_min -6
_diffrn_reflns_limit_l_max 16
_diffrn_reflns_limit_l_min -16
_diffrn_reflns_number 7255
_diffrn_reflns_point_group_measured_fraction_full 1
_diffrn_reflns_point_group_measured_fraction_max 0.937
_diffrn_reflns_theta_full 25.242
_diffrn_reflns_theta_max 28.035
_diffrn_reflns_theta_min 1.607
_diffrn_source 'micro-focus sealed X-ray tube'
_diffrn_source_type 'SuperNova (Mo) X-ray Source'
_exptl_absorpt_coefficient_mu 0.385
_exptl_absorpt_correction_T_max 1
_exptl_absorpt_correction_T_min 0.81184
_exptl_absorpt_correction_type multi-scan
_exptl_absorpt_process_details
;
        CrysAlisPro 1.171.40.29a (Rigaku Oxford Diffraction, 2018)
        Empirical absorption correction using spherical harmonics,
 implemented in SCALE3 ABSPACK scaling algorithm.
;
_exptl_crystal_density_diffrn 1.281
_exptl_crystal_description prism
_exptl_crystal_F_000 176
_exptl_crystal_size_max 0.202
_exptl_crystal_size_mid 0.129
_exptl_crystal_size_min 0.034
_refine_diff_density_max 0.256
_refine_diff_density_min -0.266
_refine_diff_density_rms 0.051
_refine_ls_abs_structure_details
;
 Flack x determined using 673 quotients [(I+)-(I-)]/[(I+)+(I-)]
 (Parsons, Flack and Wagner, Acta Cryst. B69 (2013) 249-259).
;
_refine_ls_abs_structure_Flack -0.01(5)
_refine_ls_extinction_method none
_refine_ls_goodness_of_fit_ref 1.044
_refine_ls_hydrogen_treatment constr
_refine_ls_matrix_type full
_refine_ls_number_parameters 93
_refine_ls_number_reflns 1900
_refine_ls_number_restraints 1
_refine_ls_restrained_S_all 1.044
_refine_ls_R_factor_all 0.0432
_refine_ls_R_factor_gt 0.035
_refine_ls_shift/su_max 0
_refine_ls_shift/su_mean 0
_refine_ls_structure_factor_coef Fsqd
_refine_ls_weighting_details 'w=1/[\s^2^(Fo^2^)+(0.0257P)^2^+0.0511P] where P=(Fo^2^+2Fc^2^)/3'
_refine_ls_weighting_scheme calc
_refine_ls_wR_factor_gt 0.0675
_refine_ls_wR_factor_ref 0.0716
_reflns_Friedel_coverage 0.758
_reflns_Friedel_fraction_full 1
_reflns_Friedel_fraction_max 0.907
_reflns_number_gt 1716
_reflns_number_total 1900
_reflns_threshold_expression 'I > 2\s(I)'
_cod_data_source_file cs0c04097_si_002.cif
_cod_data_source_block 3c
_cod_original_sg_symbol_H-M 'P 21'
_cod_database_code 4518182

loop_
_symmetry_equiv_pos_as_xyz
'x, y, z'
'-x, y+1/2, -z'

loop_
_atom_site_label
_atom_site_type_symbol
_atom_site_fract_x
_atom_site_fract_y
_atom_site_fract_z
_atom_site_U_iso_or_equiv
_atom_site_adp_type
_atom_site_occupancy
_atom_site_site_symmetry_order
_atom_site_calc_flag
_atom_site_refinement_flags_posn
_atom_site_refinement_flags_adp
_atom_site_refinement_flags_occupancy
_atom_site_disorder_assembly
_atom_site_disorder_group
C1 C 0.8206(4) 0.4845(6) 0.2766(2) 0.0156(5) Uani 1 1 d . . . . .
H1 H 0.903677 0.327969 0.262994 0.019 Uiso 1 1 calc R U . . .
C2 C 0.7607(4) 0.4800(6) 0.39110(19) 0.0166(6) Uani 1 1 d . . . . .
H2 H 0.679499 0.63718 0.406156 0.02 Uiso 1 1 calc R U . . .
C3 C 0.6226(3) 0.2508(8) 0.40949(19) 0.0206(5) Uani 1 1 d . . . . .
H3A H 0.579573 0.252715 0.483185 0.025 Uiso 1 1 calc R U . . .
H3B H 0.70613 0.094979 0.399503 0.025 Uiso 1 1 calc R U . . .
C4 C 0.4238(4) 0.2470(8) 0.3342(2) 0.0246(6) Uani 1 1 d . . . . .
H4A H 0.341801 0.090657 0.345443 0.03 Uiso 1 1 calc R U . . .
H4B H 0.332385 0.393572 0.348905 0.03 Uiso 1 1 calc R U . . .
C5 C 0.4854(3) 0.2581(9) 0.21982(18) 0.0222(5) Uani 1 1 d . . . . .
H5A H 0.354741 0.264275 0.17234 0.027 Uiso 1 1 calc R U . . .
H5B H 0.56424 0.10238 0.203355 0.027 Uiso 1 1 calc R U . . .
C6 C 0.6243(4) 0.4903(6) 0.1992(2) 0.0180(6) Uani 1 1 d . . . . .
H6 H 0.540124 0.64403 0.215798 0.022 Uiso 1 1 calc R U . . .
C7 C 0.6778(4) 0.5101(6) 0.0828(2) 0.0231(6) Uani 1 1 d . . . . .
H7A H 0.544077 0.495161 0.037932 0.028 Uiso 1 1 calc R U . . .
H7B H 0.737451 0.680216 0.070771 0.028 Uiso 1 1 calc R U . . .
C8 C 0.8345(4) 0.3125(6) 0.0472(2) 0.0263(8) Uani 1 1 d . . . . .
H8A H 0.782009 0.142979 0.062911 0.039 Uiso 1 1 calc R U . . .
H8B H 0.973477 0.338869 0.084706 0.039 Uiso 1 1 calc R U . . .
H8C H 0.848724 0.328666 -0.028957 0.039 Uiso 1 1 calc R U . . .
O1 O 0.9445(3) 0.4647(4) 0.46264(14) 0.0215(5) Uani 1 1 d . . . . .
H1A H 0.985783 0.611328 0.479237 0.032 Uiso 1 1 calc R U . . .
Cl1 Cl 0.98951(9) 0.75720(17) 0.25690(5) 0.02138(17) Uani 1 1 d . . . . .

loop_
_atom_site_aniso_label
_atom_site_aniso_U_11
_atom_site_aniso_U_22
_atom_site_aniso_U_33
_atom_site_aniso_U_23
_atom_site_aniso_U_13
_atom_site_aniso_U_12
C1 0.0164(12) 0.0104(14) 0.0200(13) -0.0003(12) 0.0015(10) -0.0033(11)
C2 0.0156(12) 0.0158(15) 0.0181(14) 0.0000(12) 0.0002(10) 0.0012(12)
C3 0.0207(11) 0.0195(14) 0.0221(12) 0.0028(18) 0.0063(9) -0.0029(17)
C4 0.0174(11) 0.0251(16) 0.0316(14) 0.002(2) 0.0027(10) -0.0041(17)
C5 0.0187(11) 0.0205(14) 0.0267(13) -0.001(2) -0.0036(10) -0.0027(18)
C6 0.0185(13) 0.0139(15) 0.0213(14) -0.0007(13) -0.0011(11) 0.0013(12)
C7 0.0273(14) 0.0211(17) 0.0201(14) 0.0009(13) -0.0048(12) -0.0015(13)
C8 0.0299(14) 0.028(2) 0.0216(14) -0.0007(13) 0.0018(11) -0.0026(13)
O1 0.0238(10) 0.0199(11) 0.0200(11) 0.0007(9) -0.0054(8) -0.0036(9)
Cl1 0.0226(3) 0.0183(3) 0.0232(3) 0.0017(4) 0.0009(2) -0.0060(3)

loop_
_atom_type_symbol
_atom_type_description
_atom_type_scat_dispersion_real
_atom_type_scat_dispersion_imag
_atom_type_scat_source
C C 0.0033 0.0016 'International Tables Vol C Tables 4.2.6.8 and 6.1.1.4'
H H 0 0 'International Tables Vol C Tables 4.2.6.8 and 6.1.1.4'
O O 0.0106 0.006 'International Tables Vol C Tables 4.2.6.8 and 6.1.1.4'
Cl Cl 0.1484 0.1585 'International Tables Vol C Tables 4.2.6.8 and 6.1.1.4'

loop_
_exptl_crystal_face_index_h
_exptl_crystal_face_index_k
_exptl_crystal_face_index_l
_exptl_crystal_face_perp_dist
0 0 1 0.0171
0 0 -1 0.0171
-5 0 1 0.0643
5 0 -1 0.0643
0 -5 3 0.0939
0 5 -3 0.0939

loop_
_geom_angle_atom_site_label_1
_geom_angle_atom_site_label_2
_geom_angle_atom_site_label_3
_geom_angle
_geom_angle_site_symmetry_1
_geom_angle_site_symmetry_3
_geom_angle_publ_flag
C2 C1 C6 112.01(19) . . ?
C2 C1 Cl1 109.00(18) . . ?
C6 C1 Cl1 110.59(18) . . ?
C2 C1 H1 108.4 . . ?
C6 C1 H1 108.4 . . ?
Cl1 C1 H1 108.4 . . ?
O1 C2 C3 107.8(2) . . ?
O1 C2 C1 111.61(19) . . ?
C3 C2 C1 109.7(2) . . ?
O1 C2 H2 109.2 . . ?
C3 C2 H2 109.2 . . ?
C1 C2 H2 109.2 . . ?
C2 C3 C4 111.7(3) . . ?
C2 C3 H3A 109.3 . . ?
C4 C3 H3A 109.3 . . ?
C2 C3 H3B 109.3 . . ?
C4 C3 H3B 109.3 . . ?
H3A C3 H3B 107.9 . . ?
C5 C4 C3 110.37(18) . . ?
C5 C4 H4A 109.6 . . ?
C3 C4 H4A 109.6 . . ?
C5 C4 H4B 109.6 . . ?
C3 C4 H4B 109.6 . . ?
H4A C4 H4B 108.1 . . ?
C4 C5 C6 111.9(3) . . ?
C4 C5 H5A 109.2 . . ?
C6 C5 H5A 109.2 . . ?
C4 C5 H5B 109.2 . . ?
C6 C5 H5B 109.2 . . ?
H5A C5 H5B 107.9 . . ?
C1 C6 C7 113.7(2) . . ?
C1 C6 C5 108.6(2) . . ?
C7 C6 C5 112.2(2) . . ?
C1 C6 H6 107.3 . . ?
C7 C6 H6 107.3 . . ?
C5 C6 H6 107.3 . . ?
C8 C7 C6 115.0(2) . . ?
C8 C7 H7A 108.5 . . ?
C6 C7 H7A 108.5 . . ?
C8 C7 H7B 108.5 . . ?
C6 C7 H7B 108.5 . . ?
H7A C7 H7B 107.5 . . ?
C7 C8 H8A 109.5 . . ?
C7 C8 H8B 109.5 . . ?
H8A C8 H8B 109.5 . . ?
C7 C8 H8C 109.5 . . ?
H8A C8 H8C 109.5 . . ?
H8B C8 H8C 109.5 . . ?
C2 O1 H1A 109.5 . . ?

loop_
_geom_bond_atom_site_label_1
_geom_bond_atom_site_label_2
_geom_bond_distance
_geom_bond_site_symmetry_2
_geom_bond_publ_flag
C1 C2 1.524(3) . ?
C1 C6 1.531(3) . ?
C1 Cl1 1.818(3) . ?
C1 H1 1 . ?
C2 O1 1.428(3) . ?
C2 C3 1.518(5) . ?
C2 H2 1 . ?
C3 C4 1.527(3) . ?
C3 H3A 0.99 . ?
C3 H3B 0.99 . ?
C4 C5 1.527(3) . ?
C4 H4A 0.99 . ?
C4 H4B 0.99 . ?
C5 C6 1.539(5) . ?
C5 H5A 0.99 . ?
C5 H5B 0.99 . ?
C6 C7 1.539(4) . ?
C6 H6 1 . ?
C7 C8 1.525(4) . ?
C7 H7A 0.99 . ?
C7 H7B 0.99 . ?
C8 H8A 0.98 . ?
C8 H8B 0.98 . ?
C8 H8C 0.98 . ?
O1 H1A 0.84 . ?
